data_7021631
loop_
_publ_author_name
'Drouza, Chryssoula'
'Vlasiou, Manos'
'Keramidas, Anastasios D.'

_publ_section_title
;
 Vanadium(iv/v)-p-dioxolene temperature induced electron transfer
 associated with ligation/deligation of solvent molecules.
;
_journal_issue 33
_journal_name_full 'Dalton transactions (Cambridge, England : 2003)'
_journal_page_first 11831
_journal_page_last 11840
_journal_paper_doi 10.1039/c3dt50619c
_journal_volume 42
_journal_year 2013
_chemical_formula_sum 'C16 H22 N2 O8 V2'
_chemical_formula_weight 472.24
_chemical_name_systematic
; 
 ? 
;
_space_group_IT_number 14
_symmetry_cell_setting monoclinic
_symmetry_space_group_name_Hall '-P 2yn'
_symmetry_space_group_name_H-M 'P 1 21/n 1'
_atom_sites_solution_hydrogens geom
_atom_sites_solution_primary direct
_atom_sites_solution_secondary difmap
_audit_creation_method SHELXL-97
_cell_angle_alpha 90.00
_cell_angle_beta 96.512(6)
_cell_angle_gamma 90.00
_cell_formula_units_Z 2
_cell_length_a 6.4465(5)
_cell_length_b 11.4952(7)
_cell_length_c 12.5252(8)
_cell_measurement_reflns_used 2240
_cell_measurement_temperature 100(1)
_cell_measurement_theta_max 76.9254
_cell_measurement_theta_min 3.5488
_cell_volume 922.18(11)
_computing_cell_refinement
;
CrysAlisPro, Agilent Technologies,
Version 1.171.36.21 (release 14-08-2012 CrysAlis171 .NET)
(compiled Sep 14 2012,17:21:16)
;
_computing_data_collection
;
CrysAlisPro, Agilent Technologies,
Version 1.171.36.21 (release 14-08-2012 CrysAlis171 .NET)
(compiled Sep 14 2012,17:21:16)
;
_computing_data_reduction
;
CrysAlisPro, Agilent Technologies,
Version 1.171.36.21 (release 14-08-2012 CrysAlis171 .NET)
(compiled Sep 14 2012,17:21:16)
;
_computing_molecular_graphics 'WINGX 1.80.05'
_computing_publication_material 'WINGX 1.80.05'
_computing_structure_refinement 'SHELXL-97 (Sheldrick, 1997)'
_computing_structure_solution 'SHELXS-97 (Sheldrick, 1990)'
_diffrn_ambient_temperature 100(1)
_diffrn_detector_area_resol_mean 10.4223
_diffrn_measured_fraction_theta_full 0.965
_diffrn_measured_fraction_theta_max 0.965
_diffrn_measurement_device_type 'SuperNova, Dual, Cu at zero, Atlas'
_diffrn_radiation_monochromator mirror
_diffrn_radiation_source 'SuperNova (Cu) X-ray Source'
_diffrn_radiation_type CuK\a
_diffrn_radiation_wavelength 1.54184
_diffrn_reflns_av_R_equivalents 0.0397
_diffrn_reflns_av_unetI/netI 0.0296
_diffrn_reflns_limit_h_max 8
_diffrn_reflns_limit_h_min -7
_diffrn_reflns_limit_k_max 14
_diffrn_reflns_limit_k_min -13
_diffrn_reflns_limit_l_max 15
_diffrn_reflns_limit_l_min -10
_diffrn_reflns_number 3446
_diffrn_reflns_theta_full 74.33
_diffrn_reflns_theta_max 77.13
_diffrn_reflns_theta_min 5.24
_exptl_absorpt_coefficient_mu 8.942
_exptl_absorpt_correction_T_max 1.00000
_exptl_absorpt_correction_T_min 0.33324
_exptl_absorpt_correction_type multi-scan
_exptl_absorpt_process_details
; 
CrysAlisPro, Agilent Technologies,
Version 1.171.36.20 (release 27-06-2012 CrysAlis171 .NET)
(compiled Jul 11 2012,15:38:31)
Empirical absorption correction using spherical harmonics,
implemented in SCALE3 ABSPACK scaling algorithm. 
;
_exptl_crystal_colour brown
_exptl_crystal_density_diffrn 1.701
_exptl_crystal_density_method 'not measured'
_exptl_crystal_description prism
_exptl_crystal_F_000 484
_exptl_crystal_size_max 0.541
_exptl_crystal_size_mid 0.302
_exptl_crystal_size_min 0.179
_refine_diff_density_max 0.747
_refine_diff_density_min -0.798
_refine_diff_density_rms 0.140
_refine_ls_extinction_coef 0.0047(10)
_refine_ls_extinction_expression Fc^*^=kFc[1+0.001xFc^2^\l^3^/sin(2\q)]^-1/4^
_refine_ls_extinction_method SHELXL
_refine_ls_goodness_of_fit_ref 1.034
_refine_ls_hydrogen_treatment mixed
_refine_ls_matrix_type full
_refine_ls_number_parameters 128
_refine_ls_number_reflns 1888
_refine_ls_number_restraints 0
_refine_ls_restrained_S_all 1.034
_refine_ls_R_factor_all 0.0564
_refine_ls_R_factor_gt 0.0557
_refine_ls_shift/su_max 0.000
_refine_ls_shift/su_mean 0.000
_refine_ls_structure_factor_coef Fsqd
_refine_ls_weighting_details 'calc w=1/[\s^2^(Fo^2^)+(0.1254P)^2^+0.2339P] where P=(Fo^2^+2Fc^2^)/3'
_refine_ls_weighting_scheme calc
_refine_ls_wR_factor_gt 0.1494
_refine_ls_wR_factor_ref 0.1502
_reflns_number_gt 1847
_reflns_number_total 1888
_reflns_threshold_expression >2sigma(I)
_cod_data_source_file c3dt50619c.txt
_cod_data_source_block shelxl
_cod_database_code 7021631

loop_
_symmetry_equiv_pos_as_xyz
'x, y, z'
'-x+1/2, y+1/2, -z+1/2'
'-x, -y, -z'
'x-1/2, -y-1/2, z-1/2'

loop_
_atom_site_label
_atom_site_type_symbol
_atom_site_fract_x
_atom_site_fract_y
_atom_site_fract_z
_atom_site_U_iso_or_equiv
_atom_site_adp_type
_atom_site_occupancy
_atom_site_symmetry_multiplicity
_atom_site_calc_flag
_atom_site_refinement_flags
C1 C 0.1393(3) 0.16380(19) 0.95372(17) 0.0197(5) Uani 1 1 d .
H1A H 0.0753 0.1019 0.9912 0.024 Uiso 1 1 calc R
H1B H 0.1774 0.2262 1.0043 0.024 Uiso 1 1 calc R
C8 C 0.1534(3) 0.56235(18) 0.95557(16) 0.0165(4) Uani 1 1 d .
H8 H 0.2565 0.6036 0.9256 0.020 Uiso 1 1 calc R
C4 C -0.1699(3) 0.16257(19) 0.68612(18) 0.0217(5) Uani 1 1 d .
H4A H -0.2016 0.1000 0.6349 0.026 Uiso 1 1 calc R
H4B H -0.2938 0.2103 0.6868 0.026 Uiso 1 1 calc R
C7 C 0.0768(3) 0.45908(17) 0.90746(17) 0.0160(4) Uani 1 1 d .
C5 C -0.1676(3) 0.28598(16) 0.90022(19) 0.0174(5) Uani 1 1 d .
H5A H -0.2437 0.2450 0.9511 0.021 Uiso 1 1 calc R
H5B H -0.2663 0.3066 0.8389 0.021 Uiso 1 1 calc R
C6 C -0.0772(3) 0.39551(18) 0.95194(16) 0.0166(4) Uani 1 1 d .
C3 C -0.1085(3) 0.11251(18) 0.79662(18) 0.0197(5) Uani 1 1 d .
H3A H -0.2310 0.0843 0.8269 0.024 Uiso 1 1 calc R
H3B H -0.0124 0.0481 0.7927 0.024 Uiso 1 1 calc R
C2 C 0.3318(3) 0.11861(19) 0.90758(18) 0.0219(5) Uani 1 1 d .
H2A H 0.4485 0.1152 0.9637 0.026 Uiso 1 1 calc R
H2B H 0.3058 0.0406 0.8796 0.026 Uiso 1 1 calc R
V1 V 0.20548(5) 0.29176(3) 0.74793(3) 0.0159(2) Uani 1 1 d .
O1 O 0.3815(3) 0.19380(14) 0.82356(15) 0.0209(4) Uani 1 1 d .
O2 O -0.0023(3) 0.23146(17) 0.65484(14) 0.0210(4) Uani 1 1 d .
N1 N -0.0077(3) 0.20686(13) 0.86406(16) 0.0166(4) Uani 1 1 d .
O4 O 0.3550(3) 0.33819(14) 0.66240(13) 0.0237(4) Uani 1 1 d .
O3 O 0.1541(2) 0.42628(13) 0.81522(12) 0.0210(4) Uani 1 1 d .

loop_
_atom_site_aniso_label
_atom_site_aniso_U_11
_atom_site_aniso_U_22
_atom_site_aniso_U_33
_atom_site_aniso_U_23
_atom_site_aniso_U_13
_atom_site_aniso_U_12
C1 0.0203(10) 0.0189(11) 0.0189(10) 0.0005(8) -0.0014(8) -0.0005(8)
C8 0.0164(9) 0.0154(9) 0.0177(10) 0.0008(7) 0.0016(7) 0.0003(7)
C4 0.0179(10) 0.0238(11) 0.0224(11) -0.0054(8) -0.0028(8) -0.0014(8)
C7 0.0181(9) 0.0140(9) 0.0157(9) -0.0013(7) 0.0011(7) 0.0009(7)
C5 0.0152(10) 0.0148(11) 0.0218(11) -0.0030(7) 0.0006(8) -0.0007(6)
C6 0.0158(9) 0.0155(9) 0.0179(9) -0.0018(7) -0.0004(7) 0.0016(7)
C3 0.0199(10) 0.0160(9) 0.0226(10) -0.0051(8) -0.0009(8) -0.0039(8)
C2 0.0204(11) 0.0205(11) 0.0235(11) 0.0010(8) -0.0030(8) -0.0002(8)
V1 0.0165(4) 0.0148(3) 0.0161(3) -0.00208(10) 0.0010(2) -0.00055(10)
O1 0.0165(8) 0.0198(7) 0.0255(9) 0.0007(6) -0.0007(6) 0.0006(6)
O2 0.0200(8) 0.0244(7) 0.0179(8) -0.0024(6) -0.0014(6) -0.0007(7)
N1 0.0164(9) 0.0146(10) 0.0179(10) -0.0037(5) -0.0020(7) -0.0007(6)
O4 0.0277(9) 0.0210(9) 0.0238(8) -0.0037(6) 0.0091(6) -0.0011(6)
O3 0.0285(8) 0.0163(8) 0.0193(7) -0.0026(6) 0.0069(6) -0.0025(6)

loop_
_atom_type_symbol
_atom_type_description
_atom_type_scat_dispersion_real
_atom_type_scat_dispersion_imag
_atom_type_scat_source
C C 0.0181 0.0091 'International Tables Vol C Tables 4.2.6.8 and 6.1.1.4'
H H 0.0000 0.0000 'International Tables Vol C Tables 4.2.6.8 and 6.1.1.4'
N N 0.0311 0.0180 'International Tables Vol C Tables 4.2.6.8 and 6.1.1.4'
O O 0.0492 0.0322 'International Tables Vol C Tables 4.2.6.8 and 6.1.1.4'
V V 0.0687 2.1097 'International Tables Vol C Tables 4.2.6.8 and 6.1.1.4'

loop_
_geom_angle_atom_site_label_1
_geom_angle_atom_site_label_2
_geom_angle_atom_site_label_3
_geom_angle
_geom_angle_site_symmetry_1
N1 C1 C2 107.94(18) .
N1 C1 H1A 110.1 .
C2 C1 H1A 110.1 .
N1 C1 H1B 110.1 .
C2 C1 H1B 110.1 .
H1A C1 H1B 108.4 .
C6 C8 C7 120.86(19) 3_567
C6 C8 H8 119.6 3_567
C7 C8 H8 119.6 .
O2 C4 C3 109.57(17) .
O2 C4 H4A 109.8 .
C3 C4 H4A 109.8 .
O2 C4 H4B 109.8 .
C3 C4 H4B 109.8 .
H4A C4 H4B 108.2 .
O3 C7 C8 117.12(18) .
O3 C7 C6 122.54(19) .
C8 C7 C6 120.32(19) .
N1 C5 C6 113.35(18) .
N1 C5 H5A 108.9 .
C6 C5 H5A 108.9 .
N1 C5 H5B 108.9 .
C6 C5 H5B 108.9 .
H5A C5 H5B 107.7 .
C8 C6 C7 118.82(19) 3_567
C8 C6 C5 119.53(19) 3_567
C7 C6 C5 121.61(19) .
N1 C3 C4 107.25(17) .
N1 C3 H3A 110.3 .
C4 C3 H3A 110.3 .
N1 C3 H3B 110.3 .
C4 C3 H3B 110.3 .
H3A C3 H3B 108.5 .
O1 C2 C1 109.58(18) .
O1 C2 H2A 109.8 .
C1 C2 H2A 109.8 .
O1 C2 H2B 109.8 .
C1 C2 H2B 109.8 .
H2A C2 H2B 108.2 .
O4 V1 O1 99.72(9) .
O4 V1 O3 100.46(8) .
O1 V1 O3 115.42(8) .
O4 V1 O2 98.81(8) .
O1 V1 O2 118.53(7) .
O3 V1 O2 117.77(8) .
O4 V1 N1 174.41(7) .
O1 V1 N1 77.84(8) .
O3 V1 N1 85.12(6) .
O2 V1 N1 78.22(7) .
C2 O1 V1 126.11(14) .
C4 O2 V1 124.21(14) .
C1 N1 C3 113.12(16) .
C1 N1 C5 112.52(18) .
C3 N1 C5 110.38(18) .
C1 N1 V1 104.10(13) .
C3 N1 V1 101.72(13) .
C5 N1 V1 114.45(12) .
C7 O3 V1 137.34(13) .

loop_
_geom_bond_atom_site_label_1
_geom_bond_atom_site_label_2
_geom_bond_distance
_geom_bond_site_symmetry_2
C1 N1 1.471(3) .
C1 C2 1.519(3) .
C1 H1A 0.9700 .
C1 H1B 0.9700 .
C8 C6 1.395(3) 3_567
C8 C7 1.396(3) .
C8 H8 0.9300 .
C4 O2 1.430(3) .
C4 C3 1.510(3) .
C4 H4A 0.9700 .
C4 H4B 0.9700 .
C7 O3 1.362(2) .
C7 C6 1.398(3) .
C5 N1 1.483(3) .
C5 C6 1.503(3) .
C5 H5A 0.9700 .
C5 H5B 0.9700 .
C6 C8 1.395(3) 3_567
C3 N1 1.479(2) .
C3 H3A 0.9700 .
C3 H3B 0.9700 .
C2 O1 1.426(3) .
C2 H2A 0.9700 .
C2 H2B 0.9700 .
V1 O4 1.6112(16) .
V1 O1 1.7915(17) .
V1 O3 1.8095(15) .
V1 O2 1.8109(17) .
V1 N1 2.326(2) .
